data_7217169
loop_
_publ_author_name
'Maurya, Ram Awatar'
'Nayak, Ranjita'
'Reddy, Narsihma'
'Kapure, Jeevak'
'Nanubolu, Jagadeesh Babu'
'Singarapu, Kiran Kumar'
'Ajitha, M.'
'Kamal, Ahmed'

_publ_section_title
;
 Regio- and stereoselective synthesis of novel spiropyrrolidines through
 1,3-dipolar cycloaddition reactions of azomethine ylides and
 2-styrylquinazolin-4(3H)-ones
;
_journal_name_full 'RSC Advances'
_journal_paper_doi 10.1039/C4RA03508A
_journal_year 2014
_chemical_formula_moiety 'C34 H27 N5 O4'
_chemical_formula_sum 'C34 H27 N5 O4'
_chemical_formula_weight 569.61
_chemical_name_systematic
(1'S,2'S,3S,7a'S)-1'-(4-nitrophenyl)-2'-(4-oxo-3-phenyl-3,4-dihydroquinazolin-2-yl)-1',2',5',6',7',7a'-hexahydrospiro[indoline-3,3'-pyrrolizin]-2-one
_space_group_IT_number 14
_symmetry_cell_setting monoclinic
_symmetry_space_group_name_Hall '-P 2ybc'
_symmetry_space_group_name_H-M 'P 1 21/c 1'
_atom_sites_solution_hydrogens geom
_atom_sites_solution_primary direct
_atom_sites_solution_secondary difmap
_audit_creation_method SHELXL-97
_cell_angle_alpha 90.00
_cell_angle_beta 103.5740(10)
_cell_angle_gamma 90.00
_cell_formula_units_Z 4
_cell_length_a 15.9316(13)
_cell_length_b 11.8821(10)
_cell_length_c 15.2579(12)
_cell_measurement_reflns_used 5516
_cell_measurement_temperature 293(2)
_cell_measurement_theta_max 27.56
_cell_measurement_theta_min 2.39
_cell_volume 2807.7(4)
_computing_cell_refinement 'Bruker SMART'
_computing_data_collection 'Bruker SMART'
_computing_data_reduction 'Bruker SAINT'
_computing_molecular_graphics 'Bruker SHELXTL'
_computing_publication_material 'Bruker SHELXTL'
_computing_structure_refinement 'SHELXL-97 (Sheldrick, 1997)'
_computing_structure_solution 'SHELXS-97 (Sheldrick, 1990)'
_diffrn_ambient_temperature 293(2)
_diffrn_measured_fraction_theta_full 1.000
_diffrn_measured_fraction_theta_max 1.000
_diffrn_measurement_device_type 'CCD area detector'
_diffrn_measurement_method 'phi and omega scans'
_diffrn_radiation_monochromator graphite
_diffrn_radiation_source 'fine-focus sealed tube'
_diffrn_radiation_type MoK\a
_diffrn_radiation_wavelength 0.71073
_diffrn_reflns_av_R_equivalents 0.0238
_diffrn_reflns_av_sigmaI/netI 0.0163
_diffrn_reflns_limit_h_max 18
_diffrn_reflns_limit_h_min -18
_diffrn_reflns_limit_k_max 14
_diffrn_reflns_limit_k_min -14
_diffrn_reflns_limit_l_max 18
_diffrn_reflns_limit_l_min -18
_diffrn_reflns_number 26396
_diffrn_reflns_theta_full 25.00
_diffrn_reflns_theta_max 25.00
_diffrn_reflns_theta_min 2.16
_diffrn_standards_number 0
_exptl_absorpt_coefficient_mu 0.091
_exptl_absorpt_correction_T_max 0.9892
_exptl_absorpt_correction_T_min 0.9570
_exptl_absorpt_correction_type multi-scan
_exptl_absorpt_process_details 'Bruker AXS SADABS program'
_exptl_crystal_colour orange
_exptl_crystal_density_diffrn 1.348
_exptl_crystal_density_method 'not measured'
_exptl_crystal_description rectangle
_exptl_crystal_F_000 1192
_exptl_crystal_size_max 0.49
_exptl_crystal_size_mid 0.18
_exptl_crystal_size_min 0.12
_refine_diff_density_max 0.203
_refine_diff_density_min -0.155
_refine_diff_density_rms 0.028
_refine_ls_extinction_method none
_refine_ls_goodness_of_fit_ref 1.048
_refine_ls_hydrogen_treatment mixed
_refine_ls_matrix_type full
_refine_ls_number_parameters 392
_refine_ls_number_reflns 4927
_refine_ls_number_restraints 0
_refine_ls_restrained_S_all 1.048
_refine_ls_R_factor_all 0.0453
_refine_ls_R_factor_gt 0.0384
_refine_ls_shift/su_max 0.000
_refine_ls_shift/su_mean 0.000
_refine_ls_structure_factor_coef Fsqd
_refine_ls_weighting_details 'calc w=1/[\s^2^(Fo^2^)+(0.0487P)^2^+0.6524P] where P=(Fo^2^+2Fc^2^)/3'
_refine_ls_weighting_scheme calc
_refine_ls_wR_factor_gt 0.0979
_refine_ls_wR_factor_ref 0.1039
_reflns_number_gt 4249
_reflns_number_total 4927
_reflns_threshold_expression >2sigma(I)
_cod_data_source_file c4ra03508a2.cif
_cod_data_source_block au95
_cod_depositor_comments
;
The following automatic conversions were performed:

'_symmetry_cell_setting' value 'Monoclinic' changed to 'monoclinic'
according to
/usr/data/users/saulius/crontab/automatic-downloads/rss-feeds/RSC/lib/dictionaries/cif_core.dic
dictionary named 'cif_core.dic' version 2.4.2 from 2011-04-26.

Automatic conversion script
Id: cif_fix_values 2281 2013-09-26 08:29:07Z andrius 
;
_cod_original_sg_symbol_H-M 'P2(1)/c  '
_cod_database_code 7217169

loop_
_symmetry_equiv_pos_as_xyz
'x, y, z'
'-x, y+1/2, -z+1/2'
'-x, -y, -z'
'x, -y-1/2, z-1/2'

loop_
_atom_site_label
_atom_site_type_symbol
_atom_site_fract_x
_atom_site_fract_y
_atom_site_fract_z
_atom_site_U_iso_or_equiv
_atom_site_adp_type
_atom_site_occupancy
_atom_site_symmetry_multiplicity
_atom_site_calc_flag
_atom_site_refinement_flags
C1 C 0.16209(9) 0.02788(13) 0.01911(10) 0.0459(3) Uani 1 1 d .
C2 C 0.13938(9) -0.09064(13) 0.01469(10) 0.0456(3) Uani 1 1 d .
C3 C 0.07950(11) -0.13422(16) -0.05925(12) 0.0629(4) Uani 1 1 d .
H3 H 0.0541 -0.0873 -0.1069 0.075 Uiso 1 1 calc R
C4 C 0.05812(11) -0.24560(17) -0.06170(13) 0.0675(5) Uani 1 1 d .
H4 H 0.0185 -0.2744 -0.1113 0.081 Uiso 1 1 calc R
C5 C 0.09508(11) -0.31595(15) 0.00920(13) 0.0624(5) Uani 1 1 d .
H5 H 0.0793 -0.3914 0.0073 0.075 Uiso 1 1 calc R
C6 C 0.15468(10) -0.27524(13) 0.08209(11) 0.0535(4) Uani 1 1 d .
H6 H 0.1798 -0.3232 0.1291 0.064 Uiso 1 1 calc R
C7 C 0.17769(9) -0.16158(12) 0.08557(9) 0.0419(3) Uani 1 1 d .
C8 C 0.25411(8) -0.01655(11) 0.16705(9) 0.0372(3) Uani 1 1 d .
C9 C 0.23629(9) 0.18024(11) 0.11094(9) 0.0418(3) Uani 1 1 d .
C10 C 0.30790(10) 0.22545(13) 0.08871(10) 0.0513(4) Uani 1 1 d .
H10 H 0.3475 0.1792 0.0700 0.062 Uiso 1 1 calc R
C11 C 0.32034(12) 0.34074(15) 0.09461(12) 0.0637(5) Uani 1 1 d .
H11 H 0.3689 0.3722 0.0804 0.076 Uiso 1 1 calc R
C12 C 0.26192(14) 0.40824(15) 0.12113(14) 0.0758(6) Uani 1 1 d .
H12 H 0.2696 0.4859 0.1229 0.091 Uiso 1 1 calc R
C13 C 0.19178(14) 0.36220(17) 0.14520(17) 0.0876(7) Uani 1 1 d .
H13 H 0.1530 0.4085 0.1651 0.105 Uiso 1 1 calc R
C14 C 0.17848(12) 0.24760(15) 0.14013(14) 0.0668(5) Uani 1 1 d .
H14 H 0.1308 0.2163 0.1563 0.080 Uiso 1 1 calc R
C15 C 0.31335(8) 0.02693(11) 0.25208(9) 0.0381(3) Uani 1 1 d .
H15 H 0.3367 0.0998 0.2392 0.046 Uiso 1 1 calc R
C16 C 0.38902(9) -0.05432(12) 0.28760(9) 0.0414(3) Uani 1 1 d .
H16 H 0.3696 -0.1302 0.2671 0.050 Uiso 1 1 calc R
C17 C 0.46661(9) -0.02762(12) 0.25121(10) 0.0439(3) Uani 1 1 d .
C18 C 0.48809(11) -0.09639(14) 0.18658(12) 0.0608(4) Uani 1 1 d .
H18 H 0.4544 -0.1593 0.1664 0.073 Uiso 1 1 calc R
C19 C 0.55854(13) -0.07348(15) 0.15142(14) 0.0738(5) Uani 1 1 d .
H19 H 0.5719 -0.1194 0.1072 0.089 Uiso 1 1 calc R
C20 C 0.60831(11) 0.01819(14) 0.18307(13) 0.0633(5) Uani 1 1 d .
C21 C 0.58891(10) 0.08995(14) 0.24619(12) 0.0581(4) Uani 1 1 d .
H21 H 0.6233 0.1523 0.2663 0.070 Uiso 1 1 calc R
C22 C 0.51715(10) 0.06700(13) 0.27882(11) 0.0516(4) Uani 1 1 d .
H22 H 0.5022 0.1159 0.3203 0.062 Uiso 1 1 calc R
C23 C 0.40219(9) -0.05159(12) 0.39129(9) 0.0453(3) Uani 1 1 d .
H23 H 0.4410 0.0100 0.4173 0.054 Uiso 1 1 calc R
C24 C 0.43273(11) -0.16334(14) 0.43963(11) 0.0589(4) Uani 1 1 d .
H24A H 0.4468 -0.2178 0.3979 0.071 Uiso 1 1 calc R
H24B H 0.4832 -0.1516 0.4886 0.071 Uiso 1 1 calc R
C25 C 0.35650(12) -0.20317(16) 0.47542(13) 0.0699(5) Uani 1 1 d .
H25A H 0.3508 -0.2844 0.4715 0.084 Uiso 1 1 calc R
H25B H 0.3626 -0.1802 0.5376 0.084 Uiso 1 1 calc R
C26 C 0.28015(11) -0.14600(14) 0.41426(12) 0.0601(4) Uani 1 1 d .
H26A H 0.2636 -0.1831 0.3561 0.072 Uiso 1 1 calc R
H26B H 0.2308 -0.1433 0.4413 0.072 Uiso 1 1 calc R
C27 C 0.26892(9) 0.04172(11) 0.33437(9) 0.0405(3) Uani 1 1 d .
C28 C 0.17124(9) 0.03700(12) 0.31730(9) 0.0424(3) Uani 1 1 d .
C29 C 0.11118(9) -0.04365(13) 0.27989(10) 0.0482(4) Uani 1 1 d .
H29 H 0.1288 -0.1119 0.2603 0.058 Uiso 1 1 calc R
C30 C 0.02426(10) -0.02160(15) 0.27190(11) 0.0573(4) Uani 1 1 d .
H30 H -0.0167 -0.0750 0.2458 0.069 Uiso 1 1 calc R
C31 C -0.00210(11) 0.07852(16) 0.30223(12) 0.0630(5) Uani 1 1 d .
H31 H -0.0607 0.0914 0.2966 0.076 Uiso 1 1 calc R
C32 C 0.05676(11) 0.16011(15) 0.34078(12) 0.0598(4) Uani 1 1 d .
H32 H 0.0389 0.2273 0.3619 0.072 Uiso 1 1 calc R
C33 C 0.14285(10) 0.13828(13) 0.34679(10) 0.0472(3) Uani 1 1 d .
C34 C 0.28828(10) 0.16226(12) 0.37241(9) 0.0452(3) Uani 1 1 d .
H5N H 0.2086(11) 0.2738(15) 0.4024(12) 0.063(5) Uiso 1 1 d .
N1 N 0.21839(7) 0.06082(9) 0.10058(7) 0.0401(3) Uani 1 1 d .
N2 N 0.23775(7) -0.12253(10) 0.16065(7) 0.0429(3) Uani 1 1 d .
N3 N 0.68688(14) 0.03833(16) 0.15084(17) 0.0927(6) Uani 1 1 d .
N4 N 0.31543(8) -0.03306(10) 0.40650(8) 0.0447(3) Uani 1 1 d .
N5 N 0.21278(9) 0.20932(12) 0.37917(9) 0.0524(3) Uani 1 1 d .
O1 O 0.13546(8) 0.09713(10) -0.03991(7) 0.0642(3) Uani 1 1 d .
O2 O 0.69115(15) -0.00625(17) 0.08001(18) 0.1507(10) Uani 1 1 d .
O3 O 0.74260(11) 0.09980(16) 0.19557(15) 0.1127(6) Uani 1 1 d .
O4 O 0.35956(7) 0.20471(9) 0.39372(8) 0.0577(3) Uani 1 1 d .

loop_
_atom_site_aniso_label
_atom_site_aniso_U_11
_atom_site_aniso_U_22
_atom_site_aniso_U_33
_atom_site_aniso_U_23
_atom_site_aniso_U_13
_atom_site_aniso_U_12
C1 0.0437(8) 0.0528(9) 0.0389(8) 0.0035(7) 0.0049(6) -0.0001(7)
C2 0.0419(7) 0.0526(9) 0.0414(8) -0.0043(6) 0.0078(6) -0.0029(6)
C3 0.0573(10) 0.0698(12) 0.0530(10) -0.0091(8) -0.0043(8) -0.0007(8)
C4 0.0522(10) 0.0729(12) 0.0699(12) -0.0269(10) -0.0006(8) -0.0083(9)
C5 0.0572(10) 0.0559(10) 0.0758(12) -0.0213(9) 0.0192(9) -0.0152(8)
C6 0.0593(9) 0.0471(9) 0.0555(9) -0.0058(7) 0.0163(7) -0.0073(7)
C7 0.0414(7) 0.0464(8) 0.0397(7) -0.0055(6) 0.0131(6) -0.0038(6)
C8 0.0392(7) 0.0393(7) 0.0342(7) 0.0009(6) 0.0109(5) 0.0007(6)
C9 0.0455(8) 0.0383(7) 0.0385(7) 0.0045(6) 0.0035(6) 0.0007(6)
C10 0.0555(9) 0.0539(9) 0.0452(8) -0.0005(7) 0.0133(7) -0.0064(7)
C11 0.0736(11) 0.0586(10) 0.0554(10) 0.0040(8) 0.0081(8) -0.0226(9)
C12 0.0919(14) 0.0417(9) 0.0842(14) -0.0010(9) 0.0018(11) -0.0044(10)
C13 0.0842(14) 0.0516(11) 0.129(2) -0.0093(12) 0.0298(13) 0.0155(10)
C14 0.0571(10) 0.0536(10) 0.0931(14) 0.0013(9) 0.0247(9) 0.0074(8)
C15 0.0414(7) 0.0359(7) 0.0363(7) -0.0006(6) 0.0078(6) -0.0007(6)
C16 0.0440(7) 0.0385(7) 0.0392(7) -0.0026(6) 0.0045(6) 0.0015(6)
C17 0.0444(8) 0.0415(8) 0.0441(8) 0.0016(6) 0.0071(6) 0.0078(6)
C18 0.0716(11) 0.0472(9) 0.0693(11) -0.0107(8) 0.0277(9) -0.0002(8)
C19 0.0935(14) 0.0540(11) 0.0893(14) -0.0075(10) 0.0529(12) 0.0101(10)
C20 0.0638(10) 0.0499(10) 0.0861(13) 0.0118(9) 0.0372(9) 0.0121(8)
C21 0.0548(9) 0.0492(9) 0.0718(11) 0.0039(8) 0.0177(8) 0.0004(7)
C22 0.0526(9) 0.0487(9) 0.0547(9) -0.0056(7) 0.0150(7) 0.0023(7)
C23 0.0463(8) 0.0460(8) 0.0396(7) -0.0012(6) 0.0019(6) -0.0012(6)
C24 0.0638(10) 0.0565(10) 0.0480(9) 0.0052(7) -0.0039(7) 0.0067(8)
C25 0.0812(12) 0.0600(11) 0.0621(11) 0.0201(9) 0.0041(9) -0.0029(9)
C26 0.0644(10) 0.0551(10) 0.0591(10) 0.0161(8) 0.0112(8) -0.0066(8)
C27 0.0457(8) 0.0401(7) 0.0356(7) -0.0024(6) 0.0094(6) -0.0013(6)
C28 0.0463(8) 0.0449(8) 0.0368(7) -0.0001(6) 0.0116(6) 0.0017(6)
C29 0.0506(8) 0.0487(9) 0.0464(8) -0.0022(7) 0.0134(7) -0.0026(7)
C30 0.0484(9) 0.0680(11) 0.0549(10) -0.0002(8) 0.0109(7) -0.0069(8)
C31 0.0474(9) 0.0807(12) 0.0619(10) 0.0017(9) 0.0151(8) 0.0087(9)
C32 0.0601(10) 0.0623(10) 0.0590(10) -0.0032(8) 0.0181(8) 0.0146(8)
C33 0.0531(8) 0.0496(9) 0.0393(8) -0.0029(6) 0.0115(6) 0.0038(7)
C34 0.0550(9) 0.0425(8) 0.0375(7) -0.0035(6) 0.0095(6) -0.0021(7)
N1 0.0411(6) 0.0406(6) 0.0372(6) 0.0024(5) 0.0063(5) -0.0008(5)
N2 0.0502(7) 0.0397(7) 0.0372(6) -0.0019(5) 0.0072(5) -0.0027(5)
N3 0.0978(14) 0.0642(11) 0.1400(18) 0.0114(11) 0.0760(14) 0.0108(10)
N4 0.0500(7) 0.0465(7) 0.0365(6) 0.0010(5) 0.0080(5) -0.0023(5)
N5 0.0612(8) 0.0430(7) 0.0521(8) -0.0128(6) 0.0116(6) 0.0034(6)
O1 0.0715(7) 0.0616(7) 0.0487(6) 0.0129(5) -0.0072(5) -0.0013(6)
O2 0.184(2) 0.1083(14) 0.216(2) -0.0392(15) 0.160(2) -0.0230(14)
O3 0.0822(11) 0.1061(13) 0.1653(18) 0.0162(12) 0.0604(11) -0.0119(10)
O4 0.0608(7) 0.0503(6) 0.0617(7) -0.0123(5) 0.0135(5) -0.0127(5)

loop_
_atom_type_symbol
_atom_type_description
_atom_type_scat_dispersion_real
_atom_type_scat_dispersion_imag
_atom_type_scat_source
C C 0.0033 0.0016 'International Tables Vol C Tables 4.2.6.8 and 6.1.1.4'
H H 0.0000 0.0000 'International Tables Vol C Tables 4.2.6.8 and 6.1.1.4'
N N 0.0061 0.0033 'International Tables Vol C Tables 4.2.6.8 and 6.1.1.4'
O O 0.0106 0.0060 'International Tables Vol C Tables 4.2.6.8 and 6.1.1.4'

loop_
_geom_angle_atom_site_label_1
_geom_angle_atom_site_label_2
_geom_angle_atom_site_label_3
_geom_angle
O1 C1 N1 120.24(14)
O1 C1 C2 125.47(14)
N1 C1 C2 114.28(12)
C7 C2 C3 119.66(15)
C7 C2 C1 119.45(13)
C3 C2 C1 120.89(15)
C4 C3 C2 120.07(17)
C4 C3 H3 120.0
C2 C3 H3 120.0
C3 C4 C5 120.42(16)
C3 C4 H4 119.8
C5 C4 H4 119.8
C6 C5 C4 120.52(16)
C6 C5 H5 119.7
C4 C5 H5 119.7
C5 C6 C7 119.86(16)
C5 C6 H6 120.1
C7 C6 H6 120.1
N2 C7 C2 121.97(13)
N2 C7 C6 118.57(13)
C2 C7 C6 119.46(13)
N2 C8 N1 123.54(12)
N2 C8 C15 118.48(12)
N1 C8 C15 117.97(11)
C14 C9 C10 120.80(15)
C14 C9 N1 118.51(13)
C10 C9 N1 120.64(13)
C9 C10 C11 119.04(16)
C9 C10 H10 120.5
C11 C10 H10 120.5
C12 C11 C10 120.36(17)
C12 C11 H11 119.8
C10 C11 H11 119.8
C11 C12 C13 120.18(17)
C11 C12 H12 119.9
C13 C12 H12 119.9
C12 C13 C14 120.27(19)
C12 C13 H13 119.9
C14 C13 H13 119.9
C9 C14 C13 119.29(17)
C9 C14 H14 120.4
C13 C14 H14 120.4
C8 C15 C16 111.64(11)
C8 C15 C27 114.42(11)
C16 C15 C27 104.38(10)
C8 C15 H15 108.7
C16 C15 H15 108.7
C27 C15 H15 108.7
C17 C16 C15 112.42(11)
C17 C16 C23 116.59(11)
C15 C16 C23 104.71(11)
C17 C16 H16 107.6
C15 C16 H16 107.6
C23 C16 H16 107.6
C18 C17 C22 118.11(14)
C18 C17 C16 120.06(14)
C22 C17 C16 121.81(13)
C19 C18 C17 121.34(16)
C19 C18 H18 119.3
C17 C18 H18 119.3
C20 C19 C18 118.50(16)
C20 C19 H19 120.8
C18 C19 H19 120.8
C19 C20 C21 122.32(16)
C19 C20 N3 118.75(17)
C21 C20 N3 118.89(18)
C20 C21 C22 118.21(16)
C20 C21 H21 120.9
C22 C21 H21 120.9
C21 C22 C17 121.45(15)
C21 C22 H22 119.3
C17 C22 H22 119.3
N4 C23 C24 104.85(12)
N4 C23 C16 104.93(11)
C24 C23 C16 115.04(12)
N4 C23 H23 110.6
C24 C23 H23 110.6
C16 C23 H23 110.6
C25 C24 C23 104.54(13)
C25 C24 H24A 110.8
C23 C24 H24A 110.8
C25 C24 H24B 110.8
C23 C24 H24B 110.8
H24A C24 H24B 108.9
C26 C25 C24 103.52(13)
C26 C25 H25A 111.1
C24 C25 H25A 111.1
C26 C25 H25B 111.1
C24 C25 H25B 111.1
H25A C25 H25B 109.0
N4 C26 C25 101.11(13)
N4 C26 H26A 111.6
C25 C26 H26A 111.6
N4 C26 H26B 111.6
C25 C26 H26B 111.6
H26A C26 H26B 109.4
N4 C27 C28 114.97(11)
N4 C27 C34 104.89(11)
C28 C27 C34 101.80(11)
N4 C27 C15 106.53(11)
C28 C27 C15 119.30(11)
C34 C27 C15 108.17(11)
C29 C28 C33 119.09(13)
C29 C28 C27 132.88(13)
C33 C28 C27 108.03(12)
C28 C29 C30 119.12(15)
C28 C29 H29 120.4
C30 C29 H29 120.4
C31 C30 C29 120.72(16)
C31 C30 H30 119.6
C29 C30 H30 119.6
C30 C31 C32 121.29(15)
C30 C31 H31 119.4
C32 C31 H31 119.4
C33 C32 C31 117.53(16)
C33 C32 H32 121.2
C31 C32 H32 121.2
C32 C33 N5 127.63(15)
C32 C33 C28 122.24(15)
N5 C33 C28 110.12(13)
O4 C34 N5 126.89(14)
O4 C34 C27 125.13(14)
N5 C34 C27 107.96(13)
C8 N1 C1 121.89(12)
C8 N1 C9 122.18(11)
C1 N1 C9 115.93(11)
C8 N2 C7 118.57(12)
O2 N3 O3 124.6(2)
O2 N3 C20 117.1(2)
O3 N3 C20 118.3(2)
C26 N4 C23 105.50(12)
C26 N4 C27 118.44(11)
C23 N4 C27 107.41(11)
C34 N5 C33 111.98(13)
C34 N5 H5N 124.1(12)
C33 N5 H5N 123.9(12)

loop_
_geom_bond_atom_site_label_1
_geom_bond_atom_site_label_2
_geom_bond_distance
C1 O1 1.2202(17)
C1 N1 1.4069(18)
C1 C2 1.452(2)
C2 C7 1.394(2)
C2 C3 1.395(2)
C3 C4 1.365(3)
C3 H3 0.9300
C4 C5 1.384(3)
C4 H4 0.9300
C5 C6 1.370(2)
C5 H5 0.9300
C6 C7 1.397(2)
C6 H6 0.9300
C7 N2 1.3888(17)
C8 N2 1.2850(17)
C8 N1 1.3881(17)
C8 C15 1.5053(18)
C9 C14 1.371(2)
C9 C10 1.374(2)
C9 N1 1.4486(18)
C10 C11 1.384(2)
C10 H10 0.9300
C11 C12 1.360(3)
C11 H11 0.9300
C12 C13 1.370(3)
C12 H12 0.9300
C13 C14 1.377(3)
C13 H13 0.9300
C14 H14 0.9300
C15 C16 1.5402(18)
C15 C27 1.5893(19)
C15 H15 0.9800
C16 C17 1.503(2)
C16 C23 1.547(2)
C16 H16 0.9800
C17 C18 1.384(2)
C17 C22 1.389(2)
C18 C19 1.380(2)
C18 H18 0.9300
C19 C20 1.367(3)
C19 H19 0.9300
C20 C21 1.375(3)
C20 N3 1.468(2)
C21 C22 1.377(2)
C21 H21 0.9300
C22 H22 0.9300
C23 N4 1.4708(18)
C23 C24 1.541(2)
C23 H23 0.9800
C24 C25 1.519(3)
C24 H24A 0.9700
C24 H24B 0.9700
C25 C26 1.510(2)
C25 H25A 0.9700
C25 H25B 0.9700
C26 N4 1.470(2)
C26 H26A 0.9700
C26 H26B 0.9700
C27 N4 1.4721(18)
C27 C28 1.5173(19)
C27 C34 1.5490(19)
C28 C29 1.380(2)
C28 C33 1.397(2)
C29 C30 1.386(2)
C29 H29 0.9300
C30 C31 1.377(2)
C30 H30 0.9300
C31 C32 1.381(2)
C31 H31 0.9300
C32 C33 1.378(2)
C32 H32 0.9300
C33 N5 1.393(2)
C34 O4 1.2150(17)
C34 N5 1.352(2)
N3 O2 1.220(3)
N3 O3 1.226(3)
N5 H5N 0.853(18)
